data_2023079
loop_
_publ_author_name
'Domasevitch, Kostiantyn V.'
'Senchyk, Ganna A.'
'Ponomarova, Vira V.'
'Lysenko, Andrey B.'
'Krautscheid, Harald'

_publ_section_title
;
 2-Cyano-2-isonitrosoacetamide--3,4-dimethylpyrazole (1/1): a co-crystal
 of two molecules with agrochemical activities
;
_journal_coeditor_code HB8093
_journal_issue 5
_journal_name_full 'Acta Crystallographica Section E Crystallographic Communications'
_journal_paper_doi 10.1107/S2056989024002809
_journal_volume 80
_journal_year 2024
_chemical_formula_iupac 'C3 H3 N3 O2, C5 H8 N2'
_chemical_formula_moiety 'C3 H3 N3 O2, C5 H8 N2'
_chemical_formula_sum 'C8 H11 N5 O2'
_chemical_formula_weight 209.22
_chemical_name_common
;
2-Cyano-2-isonitrosoacetamide--3,4-dimethylpyrazole (1/1)
;
_chemical_name_systematic
;
2-Cyano-2-isonitrosoacetamide--3,4-dimethylpyrazole (1/1)
;
_space_group_crystal_system monoclinic
_space_group_IT_number 14
_space_group_name_Hall '-P 2ybc'
_space_group_name_H-M_alt 'P 1 21/c 1'
_atom_sites_solution_hydrogens mixed
_atom_sites_solution_primary direct
_atom_sites_solution_secondary difmap
_audit_creation_method SHELXL-2019/3
_cell_angle_alpha 90
_cell_angle_beta 91.679(10)
_cell_angle_gamma 90
_cell_formula_units_Z 4
_cell_length_a 10.7082(8)
_cell_length_b 7.0270(6)
_cell_length_c 13.8820(10)
_cell_measurement_reflns_used 5398
_cell_measurement_temperature 183(2)
_cell_measurement_theta_max 70.625
_cell_measurement_theta_min 4.130
_cell_volume 1044.12(14)
_computing_cell_refinement
;
X-Area 1.76 (Stoe & Cie, 2016)
;
_computing_data_collection
;
X-Area 1.76 (Stoe & Cie, 2016)
;
_computing_data_reduction
;
X-Area 1.76 (Stoe & Cie, 2016)
;
_computing_molecular_graphics
;
DIAMOND 3.0 (Brandenburg, 1999)
;
_computing_publication_material
;
WinGX 1.70.01 (Farrugia, 2012)
;
_computing_structure_refinement
;
<i>SHELXL2019/2</i> (Sheldrick, 2015)
;
_computing_structure_solution
;
SHELXS97 (Sheldrick, 2008)
;
_diffrn_ambient_temperature 183(2)
_diffrn_detector Pilatus300K
_diffrn_detector_area_resol_mean 5.81
_diffrn_measured_fraction_theta_full 0.999
_diffrn_measured_fraction_theta_max 0.997
_diffrn_measurement_device 'Eulerian 4-circle diffractometer'
_diffrn_measurement_device_type 'Stoe Stadivari'
_diffrn_measurement_method 'rotation method, \w scans'
_diffrn_radiation_monochromator 'Graded multilayer mirror'
_diffrn_radiation_probe x-ray
_diffrn_radiation_type 'Cu K\a'
_diffrn_radiation_wavelength 1.54186
_diffrn_reflns_av_R_equivalents 0.0467
_diffrn_reflns_av_unetI/netI 0.0410
_diffrn_reflns_limit_h_max 12
_diffrn_reflns_limit_h_min -12
_diffrn_reflns_limit_k_max 8
_diffrn_reflns_limit_k_min -3
_diffrn_reflns_limit_l_max 16
_diffrn_reflns_limit_l_min -16
_diffrn_reflns_number 5398
_diffrn_reflns_theta_full 67.686
_diffrn_reflns_theta_max 70.625
_diffrn_reflns_theta_min 4.130
_diffrn_source 'GeniX 3D HF Cu'
_diffrn_source_current 0.600
_diffrn_source_power 0.030
_diffrn_source_voltage 50
_exptl_absorpt_coefficient_mu 0.843
_exptl_absorpt_correction_T_max 0.9886
_exptl_absorpt_correction_T_min 0.8816
_exptl_absorpt_correction_type multi-scan
_exptl_absorpt_process_details
;
(Stoe <i>LANA</i>; Koziskova <i>et al.</i>,  2016)
;
_exptl_crystal_colour colorless
_exptl_crystal_density_diffrn 1.331
_exptl_crystal_description prism
_exptl_crystal_F_000 440
_exptl_crystal_size_max 0.090
_exptl_crystal_size_mid 0.050
_exptl_crystal_size_min 0.040
_refine_diff_density_max 0.182
_refine_diff_density_min -0.196
_refine_ls_extinction_method none
_refine_ls_goodness_of_fit_ref 0.993
_refine_ls_hydrogen_treatment mixed
_refine_ls_matrix_type full
_refine_ls_number_parameters 158
_refine_ls_number_reflns 1998
_refine_ls_number_restraints 0
_refine_ls_restrained_S_all 0.993
_refine_ls_R_factor_all 0.0726
_refine_ls_R_factor_gt 0.0474
_refine_ls_shift/su_max 0.001
_refine_ls_shift/su_mean 0.000
_refine_ls_structure_factor_coef Fsqd
_refine_ls_weighting_details 'w=1/[\s^2^(Fo^2^)+(0.0750P)^2^] where P=(Fo^2^+2Fc^2^)/3'
_refine_ls_weighting_scheme calc
_refine_ls_wR_factor_gt 0.1149
_refine_ls_wR_factor_ref 0.1278
_reflns_number_gt 1392
_reflns_number_total 1998
_reflns_threshold_expression 'I > 2\s(I)'
_cod_data_source_file hb8093.cif
_cod_data_source_block I
_cod_original_sg_symbol_H-M 'P 21/c'
_cod_database_code 2023079
_shelx_space_group_comment
;
The symmetry employed for this shelxl refinement is uniquely defined
by the following loop, which should always be used as a source of
symmetry information in preference to the above space-group names.
They are only intended as comments.
;
_shelx_estimated_absorpt_t_min 0.928
_shelx_estimated_absorpt_t_max 0.967

loop_
_space_group_symop_operation_xyz
'x, y, z'
'-x, y+1/2, -z+1/2'
'-x, -y, -z'
'x, -y-1/2, z-1/2'

loop_
_atom_site_type_symbol
_atom_site_label
_atom_site_fract_x
_atom_site_fract_y
_atom_site_fract_z
_atom_site_U_iso_or_equiv
_atom_site_adp_type
_atom_site_calc_flag
_atom_site_occupancy
_atom_site_disorder_assembly
_atom_site_disorder_group
O O1 0.47628(12) 0.2592(2) 0.13800(12) 0.0444(4) Uani d 1 . .
O O2 0.06840(12) 0.2007(2) 0.22050(11) 0.0436(4) Uani d 1 . .
N N1 0.36927(14) 0.3468(2) 0.16054(13) 0.0362(4) Uani d 1 . .
N N2 0.30041(17) -0.1313(2) 0.15993(15) 0.0496(5) Uani d 1 . .
N N3 0.14496(16) 0.5006(3) 0.20669(15) 0.0429(5) Uani d 1 . .
C C1 0.27806(16) 0.2332(3) 0.17733(14) 0.0325(4) Uani d 1 . .
C C2 0.28894(18) 0.0290(3) 0.16873(16) 0.0385(5) Uani d 1 . .
C C3 0.15325(17) 0.3127(3) 0.20409(14) 0.0347(4) Uani d 1 . .
N N4 0.56206(15) 0.7290(3) 0.10506(14) 0.0452(5) Uani d 1 . .
N N5 0.61296(16) 0.5532(3) 0.10271(13) 0.0432(5) Uani d 1 . .
C C4 0.6459(2) 0.8632(3) 0.08572(17) 0.0446(5) Uani d 1 . .
C C5 0.75761(17) 0.7737(3) 0.06964(15) 0.0372(5) Uani d 1 . .
C C6 0.73161(17) 0.5800(3) 0.08100(15) 0.0370(5) Uani d 1 . .
C C7 0.8177(2) 0.4129(3) 0.07148(19) 0.0528(6) Uani d 1 . .
H H7A 0.901106 0.458051 0.055338 0.079 Uiso calc 0.44(3) . .
H H7B 0.822636 0.343092 0.132575 0.079 Uiso calc 0.44(3) . .
H H7C 0.785521 0.328565 0.020306 0.079 Uiso calc 0.44(3) . .
H H7D 0.771736 0.295088 0.083475 0.079 Uiso calc 0.56(3) . .
H H7E 0.850206 0.410046 0.006237 0.079 Uiso calc 0.56(3) . .
H H7F 0.887321 0.424574 0.118507 0.079 Uiso calc 0.56(3) . .
C C8 0.88103(19) 0.8605(3) 0.04654(17) 0.0459(5) Uani d 1 . .
H H8A 0.943120 0.759503 0.039086 0.069 Uiso calc 0.31(3) . .
H H8B 0.872516 0.933059 -0.013578 0.069 Uiso calc 0.31(3) . .
H H8C 0.908151 0.945634 0.099005 0.069 Uiso calc 0.31(3) . .
H H8D 0.872738 0.999294 0.043923 0.069 Uiso calc 0.69(3) . .
H H8E 0.943342 0.825738 0.096587 0.069 Uiso calc 0.69(3) . .
H H8F 0.907707 0.813163 -0.015996 0.069 Uiso calc 0.69(3) . .
H H1O 0.532(3) 0.368(5) 0.125(2) 0.087(10) Uiso d 1 . .
H H1N 0.075(2) 0.555(3) 0.2284(15) 0.040(6) Uiso d 1 . .
H H2N 0.212(2) 0.581(3) 0.1930(15) 0.043(6) Uiso d 1 . .
H H3N 0.481(2) 0.751(3) 0.1189(16) 0.056(7) Uiso d 1 . .
H H4 0.619(2) 0.984(4) 0.0875(17) 0.053(7) Uiso d 1 . .

loop_
_atom_site_aniso_label
_atom_site_aniso_U_11
_atom_site_aniso_U_22
_atom_site_aniso_U_33
_atom_site_aniso_U_12
_atom_site_aniso_U_13
_atom_site_aniso_U_23
O1 0.0261(7) 0.0348(8) 0.0732(11) -0.0007(6) 0.0148(6) -0.0021(7)
O2 0.0296(7) 0.0362(8) 0.0655(10) -0.0039(6) 0.0101(6) 0.0016(7)
N1 0.0285(8) 0.0301(9) 0.0503(10) 0.0004(6) 0.0078(7) -0.0011(7)
N2 0.0397(10) 0.0278(10) 0.0820(14) 0.0000(8) 0.0125(9) -0.0009(9)
N3 0.0301(9) 0.0304(10) 0.0689(13) 0.0040(8) 0.0124(8) 0.0012(9)
C1 0.0288(9) 0.0239(10) 0.0452(11) -0.0005(7) 0.0047(8) 0.0000(8)
C2 0.0289(9) 0.0333(12) 0.0538(13) 0.0007(8) 0.0076(8) 0.0023(9)
C3 0.0280(9) 0.0313(11) 0.0450(11) -0.0008(8) 0.0042(8) 0.0022(9)
N4 0.0265(8) 0.0463(11) 0.0632(13) 0.0059(8) 0.0092(8) 0.0001(9)
N5 0.0315(9) 0.0385(11) 0.0601(12) -0.0040(7) 0.0066(8) 0.0019(8)
C4 0.0428(12) 0.0345(12) 0.0567(14) 0.0028(10) 0.0058(10) -0.0010(10)
C5 0.0313(9) 0.0348(11) 0.0457(12) -0.0003(8) 0.0073(8) -0.0017(9)
C6 0.0254(9) 0.0377(12) 0.0483(12) -0.0022(8) 0.0065(8) -0.0007(9)
C7 0.0445(12) 0.0380(13) 0.0764(17) 0.0034(9) 0.0091(11) -0.0016(11)
C8 0.0389(11) 0.0391(12) 0.0602(14) -0.0073(9) 0.0108(10) -0.0018(10)

loop_
_atom_type_symbol
_atom_type_description
_atom_type_scat_dispersion_real
_atom_type_scat_dispersion_imag
_atom_type_scat_source
C C 0.0181 0.0091 'International Tables Vol C Tables 4.2.6.8 and 6.1.1.4'
H H 0.0000 0.0000 'International Tables Vol C Tables 4.2.6.8 and 6.1.1.4'
N N 0.0311 0.0180 'International Tables Vol C Tables 4.2.6.8 and 6.1.1.4'
O O 0.0492 0.0322 'International Tables Vol C Tables 4.2.6.8 and 6.1.1.4'

loop_
_geom_angle_atom_site_label_1
_geom_angle_atom_site_label_2
_geom_angle_atom_site_label_3
_geom_angle_site_symmetry_1
_geom_angle_site_symmetry_3
_geom_angle
_geom_angle_publ_flag
N1 O1 H1O . . 102.0(18) ?
C1 N1 O1 . . 114.49(16) ?
C3 N3 H1N . . 119.3(14) ?
C3 N3 H2N . . 123.0(14) ?
H1N N3 H2N . . 117(2) ?
N1 C1 C2 . . 122.47(17) ?
N1 C1 C3 . . 119.90(17) ?
C2 C1 C3 . . 117.60(16) ?
N2 C2 C1 . . 177.9(2) ?
O2 C3 N3 . . 125.71(18) ?
O2 C3 C1 . . 118.34(18) ?
N3 C3 C1 . . 115.95(17) ?
C4 N4 N5 . . 111.53(17) ?
C4 N4 H3N . . 125.1(15) ?
N5 N4 H3N . . 123.3(15) ?
C6 N5 N4 . . 105.36(17) ?
N4 C4 C5 . . 107.7(2) ?
N4 C4 H4 . . 116.6(16) ?
C5 C4 H4 . . 135.7(16) ?
C4 C5 C6 . . 104.44(18) ?
C4 C5 C8 . . 128.7(2) ?
C6 C5 C8 . . 126.83(18) ?
N5 C6 C5 . . 111.01(18) ?
N5 C6 C7 . . 120.2(2) ?
C5 C6 C7 . . 128.78(19) ?
C6 C7 H7A . . 109.5 ?
C6 C7 H7B . . 109.5 ?
H7A C7 H7B . . 109.5 ?
C6 C7 H7C . . 109.5 ?
H7A C7 H7C . . 109.5 ?
H7B C7 H7C . . 109.5 ?
H7D C7 H7E . . 109.5 ?
H7D C7 H7F . . 109.5 ?
H7E C7 H7F . . 109.5 ?
C5 C8 H8A . . 109.5 ?
C5 C8 H8B . . 109.5 ?
H8A C8 H8B . . 109.5 ?
C5 C8 H8C . . 109.5 ?
H8A C8 H8C . . 109.5 ?
H8B C8 H8C . . 109.5 ?
H8D C8 H8E . . 109.5 ?
H8D C8 H8F . . 109.5 ?
H8E C8 H8F . . 109.5 ?

loop_
_geom_bond_atom_site_label_1
_geom_bond_atom_site_label_2
_geom_bond_site_symmetry_2
_geom_bond_distance
_geom_bond_publ_flag
O1 N1 . 1.345(2) ?
O1 H1O . 0.99(3) ?
O2 C3 . 1.229(2) ?
N1 C1 . 1.288(2) ?
N2 C2 . 1.140(3) ?
N3 C3 . 1.323(3) ?
N3 H1N . 0.90(2) ?
N3 H2N . 0.94(2) ?
C1 C2 . 1.445(3) ?
C1 C3 . 1.505(2) ?
N4 C4 . 1.334(3) ?
N4 N5 . 1.351(2) ?
N4 H3N . 0.91(3) ?
N5 C6 . 1.328(3) ?
C4 C5 . 1.376(3) ?
C4 H4 . 0.90(3) ?
C5 C6 . 1.399(3) ?
C5 C8 . 1.499(3) ?
C6 C7 . 1.501(3) ?
C7 H7A . 0.9800 ?
C7 H7B . 0.9800 ?
C7 H7C . 0.9800 ?
C7 H7D . 0.9800 ?
C7 H7E . 0.9800 ?
C7 H7F . 0.9800 ?
C8 H8A . 0.9800 ?
C8 H8B . 0.9800 ?
C8 H8C . 0.9800 ?
C8 H8D . 0.9800 ?
C8 H8E . 0.9800 ?
C8 H8F . 0.9800 ?

loop_
_geom_hbond_atom_site_label_D
_geom_hbond_atom_site_label_H
_geom_hbond_atom_site_label_A
_geom_hbond_site_symmetry_A
_geom_hbond_distance_DH
_geom_hbond_distance_HA
_geom_hbond_distance_DA
_geom_hbond_angle_DHA
_geom_hbond_publ_flag
O1 H1O N5 . 0.99(3) 1.60(3) 2.587(2) 176(3) yes
N3 H1N O2 2_555 0.90(2) 1.99(2) 2.890(2) 174(2) yes
N3 H2N N2 1_565 0.94(2) 2.28(2) 3.154(3) 154.0(19) yes
N4 H3N N2 1_565 0.91(3) 2.20(3) 3.085(3) 167(2) yes
C4 H4 O1 1_565 0.90(3) 2.58(3) 3.413(3) 156(2) yes
C8 H8E O2 2_655 0.98 2.69 3.451(3) 134 yes

loop_
_geom_torsion_atom_site_label_1
_geom_torsion_atom_site_label_2
_geom_torsion_atom_site_label_3
_geom_torsion_atom_site_label_4
_geom_torsion_site_symmetry_1
_geom_torsion_site_symmetry_2
_geom_torsion_site_symmetry_3
_geom_torsion_site_symmetry_4
_geom_torsion
_geom_torsion_publ_flag
O1 N1 C1 C2 . . . . -2.4(3) ?
O1 N1 C1 C3 . . . . 179.55(16) ?
N1 C1 C3 O2 . . . . -179.37(19) ?
C2 C1 C3 O2 . . . . 2.5(3) ?
N1 C1 C3 N3 . . . . 1.4(3) ?
C2 C1 C3 N3 . . . . -176.80(19) ?
C4 N4 N5 C6 . . . . -0.2(3) ?
N5 N4 C4 C5 . . . . 0.0(3) ?
N4 C4 C5 C6 . . . . 0.1(3) ?
N4 C4 C5 C8 . . . . -179.1(2) ?
N4 N5 C6 C5 . . . . 0.2(2) ?
N4 N5 C6 C7 . . . . -179.6(2) ?
C4 C5 C6 N5 . . . . -0.2(3) ?
C8 C5 C6 N5 . . . . 179.0(2) ?
C4 C5 C6 C7 . . . . 179.6(2) ?
C8 C5 C6 C7 . . . . -1.2(4) ?
